data_7230617
loop_
_publ_author_name
'Voronin, Alexander P.'
'Volkova, Tatiana V.'
'Ilyukhin, Andrey B.'
'Trofimova, Tatiana P.'
'Perlovich, German L.'

_publ_section_title
;
 Structural and energetic aspects of adamantane and memantine derivatives
 of sulfonamide molecular crystals: experimental and theoretical
 characterisation
;
_journal_issue 25
_journal_name_full CrystEngComm
_journal_page_first 3476
_journal_paper_doi 10.1039/C8CE00426A
_journal_volume 20
_journal_year 2018
_chemical_formula_moiety 'C19 H24 F3 N O2 S'
_chemical_formula_sum 'C19 H24 F3 N O2 S'
_chemical_formula_weight 387.45
_space_group_IT_number 14
_space_group_name_Hall '-P 2ybc'
_space_group_name_H-M_alt 'P 1 21/c 1'
_symmetry_cell_setting monoclinic
_symmetry_Int_Tables_number 14
_symmetry_space_group_name_Hall '-P 2ybc'
_symmetry_space_group_name_H-M 'P 1 21/c 1'
_atom_sites_solution_hydrogens mixed
_audit_conform_dict_location ftp://ftp.iucr.org/pub/cif_core.dic
_audit_conform_dict_name cif_core.dic
_audit_conform_dict_version 2.4.3
_audit_creation_date 2017-12-09T12:11:40-00:00
_audit_creation_method 'WinGX routine CIF_UPDATE'
_audit_update_record
;
2017-12-09 deposited with the CCDC.
2018-05-11 downloaded from the CCDC.
;
_cell_angle_alpha 90
_cell_angle_beta 106.4540(10)
_cell_angle_gamma 90
_cell_formula_units_Z 4
_cell_length_a 10.7288(4)
_cell_length_b 15.5406(6)
_cell_length_c 11.6218(5)
_cell_measurement_reflns_used 9718
_cell_measurement_temperature 150(2)
_cell_measurement_theta_max 31.99
_cell_measurement_theta_min 2.25
_cell_volume 1858.37(13)
_computing_cell_refinement 'Bruker SAINT'
_computing_data_collection 'Bruker APEX2'
_computing_data_reduction 'Bruker SAINT'
_computing_molecular_graphics 'Bruker SHELXTL'
_computing_publication_material 'Bruker SHELXTL'
_computing_structure_refinement 'SHELXL-2016/6 (Sheldrick, 2016)'
_computing_structure_solution 'SHELXS-2016 (Sheldrick, 2015)'
_diffrn_ambient_temperature 150(2)
_diffrn_measured_fraction_theta_full 1
_diffrn_measured_fraction_theta_max 0.988
_diffrn_measurement_device_type 'Bruker APEX-II CCD'
_diffrn_measurement_method '\f and \w scans'
_diffrn_radiation_monochromator graphite
_diffrn_radiation_type MoK\a
_diffrn_radiation_wavelength 0.71073
_diffrn_reflns_av_R_equivalents 0.033
_diffrn_reflns_av_unetI/netI 0.0259
_diffrn_reflns_Laue_measured_fraction_full 1
_diffrn_reflns_Laue_measured_fraction_max 0.988
_diffrn_reflns_limit_h_max 15
_diffrn_reflns_limit_h_min -15
_diffrn_reflns_limit_k_max 22
_diffrn_reflns_limit_k_min -23
_diffrn_reflns_limit_l_max 16
_diffrn_reflns_limit_l_min -17
_diffrn_reflns_number 27756
_diffrn_reflns_point_group_measured_fraction_full 1
_diffrn_reflns_point_group_measured_fraction_max 0.988
_diffrn_reflns_theta_full 25.242
_diffrn_reflns_theta_max 32.029
_diffrn_reflns_theta_min 2.249
_diffrn_standards_number 0
_exptl_absorpt_coefficient_mu 0.216
_exptl_absorpt_correction_T_max 0.7463
_exptl_absorpt_correction_T_min 0.6772
_exptl_absorpt_correction_type multi-scan
_exptl_absorpt_process_details 'SADABS 2014/5'
_exptl_crystal_colour colourless
_exptl_crystal_density_diffrn 1.385
_exptl_crystal_description block
_exptl_crystal_F_000 816
_exptl_crystal_size_max 0.4
_exptl_crystal_size_mid 0.28
_exptl_crystal_size_min 0.2
_refine_diff_density_max 0.975
_refine_diff_density_min -0.599
_refine_diff_density_rms 0.078
_refine_ls_extinction_method none
_refine_ls_goodness_of_fit_ref 1.124
_refine_ls_hydrogen_treatment mixed
_refine_ls_matrix_type full
_refine_ls_number_parameters 309
_refine_ls_number_reflns 6393
_refine_ls_number_restraints 0
_refine_ls_restrained_S_all 1.124
_refine_ls_R_factor_all 0.0576
_refine_ls_R_factor_gt 0.0473
_refine_ls_shift/su_max 0
_refine_ls_shift/su_mean 0
_refine_ls_structure_factor_coef Fsqd
_refine_ls_weighting_details 'w=1/[\s^2^(Fo^2^)+(0.0800P)^2^+0.5000P] where P=(Fo^2^+2Fc^2^)/3'
_refine_ls_weighting_scheme calc
_refine_ls_wR_factor_gt 0.1349
_refine_ls_wR_factor_ref 0.1436
_reflns_Friedel_coverage 0
_reflns_number_gt 5285
_reflns_number_total 6393
_reflns_threshold_expression 'I > 2\s(I)'
_cod_data_source_file c8ce00426a2.cif
_cod_data_source_block 8
_cod_depositor_comments 'Adding full bibliography for 7230615--7230621.cif.'
_cod_original_sg_symbol_H-M 'P 21/c'
_cod_database_code 7230617

loop_
_symmetry_equiv_pos_as_xyz
'x, y, z'
'-x, y+1/2, -z+1/2'
'-x, -y, -z'
'x, -y-1/2, z-1/2'

loop_
_atom_site_label
_atom_site_type_symbol
_atom_site_fract_x
_atom_site_fract_y
_atom_site_fract_z
_atom_site_U_iso_or_equiv
_atom_site_adp_type
_atom_site_occupancy
_atom_site_site_symmetry_order
_atom_site_calc_flag
_atom_site_refinement_flags_posn
_atom_site_refinement_flags_adp
S1 S 0.33513(3) 0.41656(2) 0.39446(3) 0.01835(9) Uani 1 1 d . .
F1 F 0.57976(13) 0.26524(7) -0.03404(11) 0.0523(3) Uani 1 1 d . .
F2 F 0.63779(15) 0.39559(10) -0.03323(13) 0.0652(4) Uani 1 1 d . .
F3 F 0.44760(13) 0.35896(11) -0.13208(10) 0.0637(4) Uani 1 1 d . .
O1 O 0.22011(9) 0.36537(6) 0.37808(9) 0.02343(19) Uani 1 1 d . .
O2 O 0.44272(9) 0.40379(6) 0.50062(9) 0.0243(2) Uani 1 1 d . .
N1 N 0.29885(10) 0.51687(7) 0.39348(10) 0.0202(2) Uani 1 1 d . .
H1 H 0.368(2) 0.5467(14) 0.425(2) 0.036(5) Uiso 1 1 d . .
C1 C 0.39557(12) 0.39495(8) 0.26988(12) 0.0204(2) Uani 1 1 d . .
C2 C 0.50079(14) 0.44239(9) 0.25616(14) 0.0272(3) Uani 1 1 d . .
H2 H 0.5406(19) 0.4810(13) 0.3129(18) 0.032(5) Uiso 1 1 d . .
C3 C 0.54737(15) 0.42549(10) 0.15859(15) 0.0289(3) Uani 1 1 d . .
H3 H 0.616(2) 0.4575(16) 0.153(2) 0.054(7) Uiso 1 1 d . .
C4 C 0.49026(14) 0.36180(9) 0.07713(13) 0.0254(3) Uani 1 1 d . .
C5 C 0.38622(16) 0.31394(10) 0.09175(15) 0.0316(3) Uani 1 1 d . .
H4 H 0.349(2) 0.2671(14) 0.040(2) 0.039(5) Uiso 1 1 d . .
C6 C 0.33820(15) 0.33115(9) 0.18846(14) 0.0289(3) Uani 1 1 d . .
H5 H 0.270(2) 0.3002(15) 0.198(2) 0.047(6) Uiso 1 1 d . .
C7 C 0.18158(11) 0.56060(7) 0.31561(10) 0.0168(2) Uani 1 1 d . .
C8 C 0.21288(14) 0.65696(8) 0.32619(15) 0.0281(3) Uani 1 1 d . .
H6 H 0.2319(18) 0.6730(13) 0.4140(18) 0.030(5) Uiso 1 1 d . .
H7 H 0.287(2) 0.6677(15) 0.299(2) 0.045(6) Uiso 1 1 d . .
C9 C 0.09649(14) 0.70992(9) 0.25232(14) 0.0281(3) Uani 1 1 d . .
C10 C -0.02129(14) 0.69083(10) 0.29767(13) 0.0281(3) Uani 1 1 d . .
H8 H -0.0955(19) 0.7232(13) 0.2516(18) 0.032(5) Uiso 1 1 d . .
H9 H -0.004(2) 0.7092(15) 0.382(2) 0.043(6) Uiso 1 1 d . .
C11 C -0.05495(13) 0.59470(10) 0.28896(12) 0.0247(3) Uani 1 1 d . .
C12 C 0.06426(12) 0.54390(9) 0.36271(11) 0.0219(2) Uani 1 1 d . .
H10 H 0.084(2) 0.5595(14) 0.447(2) 0.038(5) Uiso 1 1 d . .
H11 H 0.0449(19) 0.4830(13) 0.3618(17) 0.031(5) Uiso 1 1 d . .
C13 C 0.14950(14) 0.53326(9) 0.18378(11) 0.0238(2) Uani 1 1 d . .
H12 H 0.1279(19) 0.4695(13) 0.1760(18) 0.032(5) Uiso 1 1 d . .
H13 H 0.220(2) 0.5449(13) 0.1481(19) 0.036(5) Uiso 1 1 d . .
C14 C 0.03244(15) 0.58570(9) 0.11034(12) 0.0262(3) Uani 1 1 d . .
H14 H 0.0176(19) 0.5711(12) 0.0299(18) 0.029(5) Uiso 1 1 d . .
C15 C -0.08455(13) 0.56748(9) 0.15698(13) 0.0268(3) Uani 1 1 d . .
H15 H -0.165(2) 0.6008(14) 0.1065(19) 0.039(5) Uiso 1 1 d . .
H16 H -0.1066(18) 0.5076(12) 0.1539(17) 0.028(4) Uiso 1 1 d . .
C16 C 0.06414(16) 0.68163(10) 0.12106(14) 0.0304(3) Uani 1 1 d . .
H18 H -0.011(2) 0.7166(14) 0.0701(19) 0.037(5) Uiso 1 1 d . .
H17 H 0.137(2) 0.6925(14) 0.089(2) 0.042(6) Uiso 1 1 d . .
C17 C 0.1279(2) 0.80587(11) 0.2641(2) 0.0553(6) Uani 1 1 d . .
H17A H 0.202977 0.817639 0.234288 0.083 Uiso 1 1 calc R U
H17B H 0.148181 0.822814 0.348646 0.083 Uiso 1 1 calc R U
H17C H 0.052795 0.838748 0.217047 0.083 Uiso 1 1 calc R U
C18 C -0.17071(16) 0.57623(15) 0.33696(18) 0.0454(5) Uani 1 1 d . .
H18A H -0.186932 0.514115 0.334856 0.068 Uiso 1 1 calc R U
H18B H -0.247807 0.60583 0.287062 0.068 Uiso 1 1 calc R U
H18C H -0.151719 0.596894 0.419805 0.068 Uiso 1 1 calc R U
C19 C 0.53780(16) 0.34450(10) -0.03037(14) 0.0308(3) Uani 1 1 d . .

loop_
_atom_site_aniso_label
_atom_site_aniso_U_11
_atom_site_aniso_U_22
_atom_site_aniso_U_33
_atom_site_aniso_U_23
_atom_site_aniso_U_13
_atom_site_aniso_U_12
S1 0.01553(14) 0.01602(14) 0.02284(15) 0.00041(9) 0.00433(10) -0.00018(9)
F1 0.0782(8) 0.0422(6) 0.0484(6) 0.0109(5) 0.0373(6) 0.0299(6)
F2 0.0794(9) 0.0731(9) 0.0626(8) -0.0139(7) 0.0516(8) -0.0280(8)
F3 0.0578(8) 0.1004(11) 0.0301(5) 0.0098(6) 0.0082(5) 0.0348(7)
O1 0.0200(4) 0.0211(4) 0.0304(5) -0.0020(3) 0.0091(4) -0.0047(3)
O2 0.0206(4) 0.0228(4) 0.0262(5) 0.0038(3) 0.0012(3) 0.0026(3)
N1 0.0152(4) 0.0162(4) 0.0261(5) -0.0020(4) 0.0008(4) 0.0003(3)
C1 0.0177(5) 0.0168(5) 0.0272(6) 0.0000(4) 0.0069(4) 0.0009(4)
C2 0.0234(6) 0.0257(6) 0.0343(7) -0.0045(5) 0.0110(5) -0.0063(5)
C3 0.0244(6) 0.0291(7) 0.0366(7) 0.0005(5) 0.0142(6) -0.0030(5)
C4 0.0267(6) 0.0231(6) 0.0287(6) 0.0044(5) 0.0113(5) 0.0057(5)
C5 0.0364(8) 0.0268(7) 0.0349(7) -0.0077(5) 0.0155(6) -0.0057(6)
C6 0.0308(7) 0.0245(6) 0.0345(7) -0.0072(5) 0.0145(6) -0.0093(5)
C7 0.0151(5) 0.0165(5) 0.0176(5) -0.0009(4) 0.0026(4) 0.0005(4)
C8 0.0223(6) 0.0164(5) 0.0394(8) -0.0011(5) -0.0012(5) -0.0011(4)
C9 0.0257(6) 0.0164(5) 0.0369(7) 0.0007(5) 0.0002(5) 0.0018(4)
C10 0.0297(7) 0.0290(7) 0.0225(6) -0.0043(5) 0.0024(5) 0.0125(5)
C11 0.0182(5) 0.0345(7) 0.0208(5) 0.0065(5) 0.0045(4) 0.0059(5)
C12 0.0185(5) 0.0294(6) 0.0174(5) 0.0049(4) 0.0045(4) 0.0044(4)
C13 0.0292(6) 0.0248(6) 0.0181(5) -0.0011(4) 0.0078(5) 0.0058(5)
C14 0.0350(7) 0.0275(6) 0.0140(5) -0.0008(4) 0.0032(5) 0.0064(5)
C15 0.0225(6) 0.0266(6) 0.0245(6) 0.0015(5) -0.0045(5) -0.0002(5)
C16 0.0341(7) 0.0294(7) 0.0295(7) 0.0123(5) 0.0121(6) 0.0062(6)
C17 0.0455(10) 0.0170(7) 0.0860(16) 0.0036(8) -0.0099(10) 0.0010(6)
C18 0.0235(7) 0.0707(13) 0.0455(10) 0.0243(9) 0.0153(7) 0.0143(7)
C19 0.0344(7) 0.0310(7) 0.0296(7) 0.0061(5) 0.0134(6) 0.0081(6)

loop_
_atom_type_symbol
_atom_type_description
_atom_type_scat_dispersion_real
_atom_type_scat_dispersion_imag
_atom_type_scat_source
C C 0.0033 0.0016 'International Tables Vol C Tables 4.2.6.8 and 6.1.1.4'
H H 0 0 'International Tables Vol C Tables 4.2.6.8 and 6.1.1.4'
N N 0.0061 0.0033 'International Tables Vol C Tables 4.2.6.8 and 6.1.1.4'
O O 0.0106 0.006 'International Tables Vol C Tables 4.2.6.8 and 6.1.1.4'
F F 0.0171 0.0103 'International Tables Vol C Tables 4.2.6.8 and 6.1.1.4'
S S 0.1246 0.1234 'International Tables Vol C Tables 4.2.6.8 and 6.1.1.4'

loop_
_geom_angle_atom_site_label_1
_geom_angle_atom_site_label_2
_geom_angle_atom_site_label_3
_geom_angle
O1 S1 O2 119.10(6)
O1 S1 N1 109.85(6)
O2 S1 N1 105.83(6)
O1 S1 C1 106.59(6)
O2 S1 C1 106.38(6)
N1 S1 C1 108.73(6)
C7 N1 S1 127.48(8)
C7 N1 H1 119.4(15)
S1 N1 H1 109.8(14)
C6 C1 C2 121.10(13)
C6 C1 S1 119.76(10)
C2 C1 S1 119.14(10)
C3 C2 C1 118.94(13)
C3 C2 H2 121.1(13)
C1 C2 H2 119.8(13)
C4 C3 C2 120.08(13)
C4 C3 H3 123.3(16)
C2 C3 H3 116.6(16)
C3 C4 C5 120.86(13)
C3 C4 C19 120.48(13)
C5 C4 C19 118.64(13)
C6 C5 C4 119.36(13)
C6 C5 H4 118.2(13)
C4 C5 H4 122.3(13)
C1 C6 C5 119.66(13)
C1 C6 H5 120.7(15)
C5 C6 H5 119.6(15)
N1 C7 C12 110.13(10)
N1 C7 C8 105.61(9)
C12 C7 C8 108.72(11)
N1 C7 C13 113.13(10)
C12 C7 C13 109.64(10)
C8 C7 C13 109.47(11)
C7 C8 C9 110.69(11)
C7 C8 H6 107.3(11)
C9 C8 H6 109.3(11)
C7 C8 H7 109.2(14)
C9 C8 H7 110.1(14)
H6 C8 H7 110.2(18)
C17 C9 C10 109.97(14)
C17 C9 C16 110.63(15)
C10 C9 C16 108.16(12)
C17 C9 C8 110.41(12)
C10 C9 C8 108.85(12)
C16 C9 C8 108.77(12)
C9 C10 C11 111.61(11)
C9 C10 H8 109.9(12)
C11 C10 H8 109.2(12)
C9 C10 H9 110.3(13)
C11 C10 H9 108.7(13)
H8 C10 H9 107.0(17)
C18 C11 C10 111.09(14)
C18 C11 C15 110.74(13)
C10 C11 C15 108.21(11)
C18 C11 C12 109.49(11)
C10 C11 C12 108.64(11)
C15 C11 C12 108.60(11)
C7 C12 C11 110.58(10)
C7 C12 H10 110.6(12)
C11 C12 H10 110.0(13)
C7 C12 H11 110.9(12)
C11 C12 H11 110.7(12)
H10 C12 H11 103.9(17)
C7 C13 C14 108.97(10)
C7 C13 H12 109.9(11)
C14 C13 H12 109.7(11)
C7 C13 H13 113.0(12)
C14 C13 H13 106.0(12)
H12 C13 H13 109.1(17)
C16 C14 C15 109.78(12)
C16 C14 C13 110.14(12)
C15 C14 C13 109.20(11)
C16 C14 H14 106.9(12)
C15 C14 H14 112.8(12)
C13 C14 H14 108.0(12)
C14 C15 C11 110.19(11)
C14 C15 H15 110.2(12)
C11 C15 H15 109.3(12)
C14 C15 H16 112.7(11)
C11 C15 H16 106.5(11)
H15 C15 H16 107.8(16)
C14 C16 C9 110.14(11)
C14 C16 H18 110.7(12)
C9 C16 H18 110.3(12)
C14 C16 H17 108.8(13)
C9 C16 H17 110.9(13)
H18 C16 H17 105.9(18)
C9 C17 H17A 109.5
C9 C17 H17B 109.5
H17A C17 H17B 109.5
C9 C17 H17C 109.5
H17A C17 H17C 109.5
H17B C17 H17C 109.5
C11 C18 H18A 109.5
C11 C18 H18B 109.5
H18A C18 H18B 109.5
C11 C18 H18C 109.5
H18A C18 H18C 109.5
H18B C18 H18C 109.5
F1 C19 F3 107.55(14)
F1 C19 F2 105.64(14)
F3 C19 F2 105.42(14)
F1 C19 C4 113.23(12)
F3 C19 C4 112.31(13)
F2 C19 C4 112.14(14)

loop_
_geom_bond_atom_site_label_1
_geom_bond_atom_site_label_2
_geom_bond_distance
S1 O1 1.4348(9)
S1 O2 1.4447(10)
S1 N1 1.6060(11)
S1 C1 1.7781(13)
F1 C19 1.3163(18)
F2 C19 1.343(2)
F3 C19 1.3176(19)
N1 C7 1.4896(15)
N1 H1 0.87(2)
C1 C6 1.3882(18)
C1 C2 1.3948(18)
C2 C3 1.388(2)
C2 H2 0.90(2)
C3 C4 1.387(2)
C3 H3 0.91(3)
C4 C5 1.391(2)
C4 C19 1.501(2)
C5 C6 1.389(2)
C5 H4 0.95(2)
C6 H5 0.91(2)
C7 C12 1.5302(17)
C7 C8 1.5320(17)
C7 C13 1.5322(17)
C8 C9 1.5383(19)
C8 H6 1.01(2)
C8 H7 0.95(2)
C9 C17 1.526(2)
C9 C10 1.530(2)
C9 C16 1.530(2)
C10 C11 1.534(2)
C10 H8 0.97(2)
C10 H9 0.99(2)
C11 C18 1.526(2)
C11 C15 1.535(2)
C11 C12 1.5403(18)
C12 H10 0.97(2)
C12 H11 0.97(2)
C13 C14 1.5371(19)
C13 H12 1.02(2)
C13 H13 0.98(2)
C14 C16 1.526(2)
C14 C15 1.528(2)
C14 H14 0.93(2)
C15 H15 1.04(2)
C15 H16 0.958(19)
C16 H18 1.01(2)
C16 H17 0.97(2)
C17 H17A 0.98
C17 H17B 0.98
C17 H17C 0.98
C18 H18A 0.98
C18 H18B 0.98
C18 H18C 0.98

loop_
_geom_hbond_atom_site_label_D
_geom_hbond_atom_site_label_H
_geom_hbond_atom_site_label_A
_geom_hbond_distance_DH
_geom_hbond_distance_HA
_geom_hbond_distance_DA
_geom_hbond_angle_DHA
_geom_hbond_site_symmetry_A
N1 H1 O2 0.87(2) 2.11(2) 2.9647(15) 168(2) 3_666
C8 H6 F1 1.01(2) 2.55(2) 3.2514(18) 126.3(14) 2_655
C12 H11 O1 0.97(2) 2.59(2) 3.2181(16) 122.7(15) .
C13 H13 F2 0.98(2) 2.47(2) 3.4284(18) 165.5(17) 3_665

loop_
_geom_torsion_atom_site_label_1
_geom_torsion_atom_site_label_2
_geom_torsion_atom_site_label_3
_geom_torsion_atom_site_label_4
_geom_torsion
O1 S1 N1 C7 -38.89(12)
O2 S1 N1 C7 -168.66(10)
C1 S1 N1 C7 77.41(12)
O1 S1 C1 C6 -6.43(13)
O2 S1 C1 C6 121.63(12)
N1 S1 C1 C6 -124.80(12)
O1 S1 C1 C2 173.92(11)
O2 S1 C1 C2 -58.02(12)
N1 S1 C1 C2 55.56(12)
C6 C1 C2 C3 0.6(2)
S1 C1 C2 C3 -179.80(11)
C1 C2 C3 C4 -0.6(2)
C2 C3 C4 C5 -0.1(2)
C2 C3 C4 C19 178.48(14)
C3 C4 C5 C6 0.8(2)
C19 C4 C5 C6 -177.81(14)
C2 C1 C6 C5 0.1(2)
S1 C1 C6 C5 -179.50(12)
C4 C5 C6 C1 -0.8(2)
S1 N1 C7 C12 78.05(13)
S1 N1 C7 C8 -164.74(10)
S1 N1 C7 C13 -45.03(15)
N1 C7 C8 C9 -178.16(12)
C12 C7 C8 C9 -60.00(15)
C13 C7 C8 C9 59.74(15)
C7 C8 C9 C17 179.51(15)
C7 C8 C9 C10 58.71(16)
C7 C8 C9 C16 -58.92(16)
C17 C9 C10 C11 -179.20(13)
C16 C9 C10 C11 59.89(14)
C8 C9 C10 C11 -58.13(15)
C9 C10 C11 C18 178.77(12)
C9 C10 C11 C15 -59.46(14)
C9 C10 C11 C12 58.27(14)
N1 C7 C12 C11 175.47(10)
C8 C7 C12 C11 60.21(14)
C13 C7 C12 C11 -59.43(14)
C18 C11 C12 C7 179.46(14)
C10 C11 C12 C7 -59.06(14)
C15 C11 C12 C7 58.43(14)
N1 C7 C13 C14 -176.72(11)
C12 C7 C13 C14 59.94(14)
C8 C7 C13 C14 -59.24(14)
C7 C13 C14 C16 59.83(14)
C7 C13 C14 C15 -60.80(14)
C16 C14 C15 C11 -59.69(15)
C13 C14 C15 C11 61.16(14)
C18 C11 C15 C14 -179.58(12)
C10 C11 C15 C14 58.43(14)
C12 C11 C15 C14 -59.32(15)
C15 C14 C16 C9 60.14(15)
C13 C14 C16 C9 -60.14(15)
C17 C9 C16 C14 -179.80(14)
C10 C9 C16 C14 -59.31(15)
C8 C9 C16 C14 58.77(16)
C3 C4 C19 F1 120.42(16)
C5 C4 C19 F1 -60.94(19)
C3 C4 C19 F3 -117.52(17)
C5 C4 C19 F3 61.12(19)
C3 C4 C19 F2 1.0(2)
C5 C4 C19 F2 179.63(15)
